data_9012280
loop_
_publ_author_name
'Ross, K. C.'
'Mitchell, R. H.'
'Chakhmouradian, A. R.'

_publ_section_title
;
 The crystal structure of synthetic simmonsite, Na2LiAlF6
;
_journal_name_full 'Journal of Solid State Chemistry'
_journal_page_first 95
_journal_page_last 101
_journal_paper_doi 10.1016/S0022-4596(02)00137-8
_journal_volume 172
_journal_year 2003
_chemical_compound_source natural
_chemical_formula_sum 'Al F6 Na3'
_chemical_name_mineral Cryolite
_space_group_IT_number 14
_symmetry_space_group_name_Hall '-P 2yn'
_symmetry_space_group_name_H-M 'P 1 21/n 1'
_cell_angle_alpha 90
_cell_angle_beta 90.195
_cell_angle_gamma 90
_cell_length_a 5.4058
_cell_length_b 5.5926
_cell_length_c 7.7699
_cell_formula_units_Z 2
_cell_volume 234.902
_database_code_amcsd 0014033
_exptl_crystal_density_diffrn 2.968
_cod_original_formula_sum 'Na3 Al F6'
_cod_database_code 9012280

loop_
_space_group_symop_operation_xyz
x,y,z
1/2+x,1/2-y,1/2+z
1/2-x,1/2+y,1/2-z
-x,-y,-z

loop_
_atom_site_label
_atom_site_fract_x
_atom_site_fract_y
_atom_site_fract_z
_atom_site_U_iso_or_equiv
Na2 0.51190 0.94890 0.24880 0.03040
Na1 0.00000 0.00000 0.50000 0.01773
Al 0.00000 0.00000 0.00000 0.01140
F1 0.10360 0.04420 0.21960 0.01646
F2 0.72570 0.17410 0.04250 0.02406
F3 0.16930 0.26830 -0.06090 0.02280

loop_
_cod_related_entry_id
_cod_related_entry_database
_cod_related_entry_code
1 AMCSD 0014033
